data_4123454
loop_
_publ_author_name
'Zhang, Yue-Biao'
'Furukawa, Hiroyasu'
'Ko, Nakeun'
'Nie, Weixuan'
'Park, Hye Jeong'
'Okajima, Satoshi'
'Cordova, Kyle E.'
'Deng, Hexiang'
'Kim, Jaheon'
'Yaghi, Omar M.'

_publ_section_title
;
 Introduction of functionality, selection of topology, and enhancement of
 gas adsorption in multivariate metal-organic framework-177.
;
_journal_issue 7
_journal_name_full 'Journal of the American Chemical Society'
_journal_page_first 2641
_journal_page_last 2650
_journal_paper_doi 10.1021/ja512311a
_journal_volume 137
_journal_year 2015
_chemical_formula_moiety 'C108 H60 N12 O26 Zn8'
_chemical_formula_sum 'C108 H60 N12 O26 Zn8'
_chemical_formula_weight 2464.64
_chemical_name_common MOF-177-B
_chemical_name_systematic
; 
 ? 
;
_space_group_IT_number 163
_symmetry_cell_setting trigonal
_symmetry_space_group_name_Hall '-P 3 2c'
_symmetry_space_group_name_H-M 'P -3 1 c'
_atom_sites_solution_hydrogens geom
_atom_sites_solution_primary direct
_atom_sites_solution_secondary difmap
_audit_creation_method SHELXL-97
_cell_angle_alpha 90.00
_cell_angle_beta 90.00
_cell_angle_gamma 120.00
_cell_formula_units_Z 4
_cell_length_a 37.1916(8)
_cell_length_b 37.1916(8)
_cell_length_c 29.9793(7)
_cell_measurement_reflns_used 9999
_cell_measurement_temperature 296(2)
_cell_measurement_theta_max 43.1
_cell_measurement_theta_min 1.4
_cell_volume 35912.2(14)
_computing_cell_refinement 'Bruker SAINT'
_computing_data_collection 'Bruker APEX2'
_computing_data_reduction 'Bruker SAINT'
_computing_molecular_graphics 'Bruker SHELXTL'
_computing_publication_material 'Bruker SHELXTL'
_computing_structure_refinement 'SHELXL-97 (Sheldrick, 2008)'
_computing_structure_solution 'SHELXS-97 (Sheldrick, 2008)'
_diffrn_ambient_temperature 296(2)
_diffrn_measured_fraction_theta_full 1.000
_diffrn_measured_fraction_theta_max 1.000
_diffrn_measurement_device_type 'Bruker APEX-II CCD'
_diffrn_measurement_method '\f and \w scans'
_diffrn_radiation_monochromator graphite
_diffrn_radiation_source 'fine-focus sealed tube'
_diffrn_radiation_type CuK\a
_diffrn_radiation_wavelength 1.54178
_diffrn_reflns_av_R_equivalents 0.1642
_diffrn_reflns_av_sigmaI/netI 0.0922
_diffrn_reflns_limit_h_max 32
_diffrn_reflns_limit_h_min -32
_diffrn_reflns_limit_k_max 32
_diffrn_reflns_limit_k_min -32
_diffrn_reflns_limit_l_max 26
_diffrn_reflns_limit_l_min -26
_diffrn_reflns_number 105805
_diffrn_reflns_theta_full 43.07
_diffrn_reflns_theta_max 43.07
_diffrn_reflns_theta_min 1.37
_exptl_absorpt_coefficient_mu 0.780
_exptl_absorpt_correction_T_max 0.7996
_exptl_absorpt_correction_T_min 0.7203
_exptl_absorpt_correction_type multi-scan
_exptl_absorpt_process_details 'SADABS (Bruker, 2002)'
_exptl_crystal_colour yellow
_exptl_crystal_density_diffrn 0.456
_exptl_crystal_density_method 'not measured'
_exptl_crystal_description block
_exptl_crystal_F_000 4960
_exptl_crystal_size_max 0.45
_exptl_crystal_size_mid 0.40
_exptl_crystal_size_min 0.30
_refine_diff_density_max 0.363
_refine_diff_density_min -0.391
_refine_diff_density_rms 0.041
_refine_ls_extinction_method none
_refine_ls_goodness_of_fit_ref 0.982
_refine_ls_hydrogen_treatment constr
_refine_ls_matrix_type full
_refine_ls_number_parameters 454
_refine_ls_number_reflns 8724
_refine_ls_number_restraints 536
_refine_ls_restrained_S_all 0.987
_refine_ls_R_factor_all 0.1259
_refine_ls_R_factor_gt 0.0829
_refine_ls_shift/su_max 0.000
_refine_ls_shift/su_mean 0.000
_refine_ls_structure_factor_coef Fsqd
_refine_ls_weighting_details 'calc w=1/[\s^2^(Fo^2^)+(0.1495P)^2^+0.0000P] where P=(Fo^2^+2Fc^2^)/3'
_refine_ls_weighting_scheme calc
_refine_ls_wR_factor_gt 0.2487
_refine_ls_wR_factor_ref 0.2610
_reflns_number_gt 4249
_reflns_number_total 8724
_reflns_threshold_expression >2sigma(I)
_cod_data_source_file ja512311a_si_002.cif
_cod_data_source_block MOF-177-B
_cod_depositor_comments 'Adding full bibliography for 4123443--4123455.cif.'
_cod_database_code 4123454

loop_
_symmetry_equiv_pos_as_xyz
'x, y, z'
'-y, x-y, z'
'-x+y, -x, z'
'-y, -x, -z+1/2'
'-x+y, y, -z+1/2'
'x, x-y, -z+1/2'
'-x, -y, -z'
'y, -x+y, -z'
'x-y, x, -z'
'y, x, z-1/2'
'x-y, -y, z-1/2'
'-x, -x+y, z-1/2'

loop_
_atom_site_label
_atom_site_type_symbol
_atom_site_fract_x
_atom_site_fract_y
_atom_site_fract_z
_atom_site_U_iso_or_equiv
_atom_site_adp_type
_atom_site_occupancy
_atom_site_symmetry_multiplicity
_atom_site_calc_flag
_atom_site_refinement_flags
_atom_site_disorder_assembly
_atom_site_disorder_group
C27 C 0.3467(3) 0.1438(3) 0.3620(4) 0.142(4) Uani 1 1 d DU . .
C30 C 0.2302(2) -0.2818(2) 0.7741(3) 0.169(4) Uani 1 1 d DU . .
O6A O 0.5821(4) 0.2966(3) 0.6925(5) 0.171(4) Uani 0.50 1 d P . 2
C1 C 0.2451(4) -0.0721(4) 0.7064(4) 0.168(5) Uani 1 1 d DU . .
C13 C 0.35356(18) 0.0804(2) 0.5655(2) 0.194(5) Uani 1 1 d GU . .
H13 H 0.3289 0.0607 0.5522 0.233 Uiso 1 1 calc R . .
C8 C 0.3625(2) 0.07491(18) 0.6091(2) 0.188(5) Uani 1 1 d GU . .
C9 C 0.3993(2) 0.1044(2) 0.62898(17) 0.198(5) Uani 1 1 d GU . .
H9 H 0.4053 0.1007 0.6582 0.237 Uiso 1 1 calc R . .
C10 C 0.42721(17) 0.13949(17) 0.6052(2) 0.193(5) Uani 1 1 d GDU . .
C11 C 0.4183(2) 0.14500(18) 0.5615(2) 0.206(5) Uani 1 1 d GU . .
H11 H 0.4370 0.1685 0.5456 0.248 Uiso 1 1 calc R . .
C12 C 0.3815(2) 0.1155(2) 0.54169(17) 0.180(5) Uani 1 1 d GU A .
C31 C 0.2513(2) -0.3038(2) 0.7733(3) 0.166(4) Uani 1 1 d DU . .
H31 H 0.2405 -0.3290 0.7883 0.199 Uiso 1 1 calc R . .
C38 C 0.0818(3) -0.0302(3) 0.7720(5) 0.304(7) Uani 1 1 d DU . .
H38 H 0.0931 -0.0050 0.7871 0.365 Uiso 1 1 calc R . .
C26 C 0.3485(3) 0.08816(18) 0.4680(3) 0.179(4) Uani 0.727(5) 1 d PGD A 1
H26 H 0.3383 0.0614 0.4791 0.214 Uiso 0.727(5) 1 calc PR A 1
C21 C 0.3725(3) 0.1223(3) 0.49513(19) 0.176(4) Uani 1 1 d GD . .
C22 C 0.3877(3) 0.1622(2) 0.4786(3) 0.179(4) Uani 0.727(5) 1 d PGD A 1
H22 H 0.4038 0.1850 0.4968 0.214 Uiso 0.727(5) 1 calc PR A 1
C23 C 0.3789(3) 0.1681(2) 0.4351(3) 0.179(4) Uani 0.727(5) 1 d PGD A 1
C24 C 0.3549(3) 0.1340(3) 0.40799(19) 0.152(4) Uani 1 1 d GDU A .
C25 C 0.3397(3) 0.0940(2) 0.4245(3) 0.179(4) Uani 0.727(5) 1 d PGD A 1
C5 C 0.3312(2) 0.03795(19) 0.6367(3) 0.195(4) Uani 1 1 d GDU . .
C6 C 0.3127(2) -0.0006(3) 0.61594(19) 0.263(4) Uani 1 1 d GDU . .
H6 H 0.3185 -0.0027 0.5862 0.316 Uiso 1 1 calc R . .
C7 C 0.2854(2) -0.03605(18) 0.6396(3) 0.263(4) Uani 1 1 d GDU . .
C2 C 0.2767(2) -0.0329(2) 0.6841(3) 0.186(4) Uani 1 1 d GDU . .
C3 C 0.2953(2) 0.0057(3) 0.7048(2) 0.263(4) Uani 1 1 d GDU . .
C4 C 0.3225(2) 0.04111(19) 0.6812(3) 0.263(4) Uani 1 1 d GDU . .
H4 H 0.3350 0.0669 0.6951 0.316 Uiso 1 1 calc R . .
C14 C 0.46811(17) 0.17078(16) 0.6271(2) 0.217(5) Uani 1 1 d GDU . .
C15 C 0.4893(2) 0.15742(15) 0.6545(3) 0.239(5) Uani 0.711(8) 1 d PGDU . 1
H15 H 0.4783 0.1292 0.6599 0.287 Uiso 0.711(8) 1 calc PR . 1
C16 C 0.5269(2) 0.18619(17) 0.6736(3) 0.239(5) Uani 0.711(8) 1 d PGDU . 1
C17 C 0.54326(18) 0.22832(16) 0.6654(2) 0.201(5) Uani 1 1 d GDU . .
C18 C 0.5221(2) 0.24168(15) 0.6381(3) 0.239(5) Uani 0.711(8) 1 d PGDU . 1
C19 C 0.4845(2) 0.21292(17) 0.6189(3) 0.239(5) Uani 0.711(8) 1 d PGDU . 1
H19 H 0.4703 0.2219 0.6006 0.287 Uiso 0.711(8) 1 calc PR . 1
C40 C 0.02220(13) -0.02220(13) 0.7500 0.230(7) Uani 1 2 d SDU . .
C35 C 0.1113(3) -0.1113(3) 0.7500 0.248(10) Uani 1 2 d SDU . .
C39 C 0.0447(2) -0.0447(2) 0.7500 0.273(10) Uani 1 2 d SDU . .
C41 C -0.02225(13) -0.0445(3) 0.7500 0.231(7) Uani 1 2 d SDU . .
H41 H -0.0367 -0.0734 0.7500 0.277 Uiso 1 2 calc SR . .
C29 C 0.24539(17) -0.24539(17) 0.7500 0.138(6) Uani 1 2 d SDU . .
C28 C 0.2232(3) -0.2232(3) 0.7500 0.130(6) Uani 1 2 d SD . .
C33 C 0.31197(11) -0.31197(11) 0.7500 0.119(4) Uani 1 2 d SDU . .
C32 C 0.28847(17) -0.28847(17) 0.7500 0.138(5) Uani 1 2 d SDU . .
O10 O 0.1425(3) -0.0991(3) 0.7759(3) 0.159(3) Uani 0.7767(19) 1 d PD . 1
C36 C 0.0892(3) -0.0892(3) 0.7500 0.254(8) Uani 1 2 d SDU . .
O4 O 0.2325(2) -0.0707(2) 0.7470(3) 0.151(2) Uani 0.7767(19) 1 d PD . 1
O3 O 0.2440(2) -0.1058(2) 0.6915(3) 0.151(2) Uani 0.7767(19) 1 d PD . 1
C34 C 0.35472(11) -0.2906(2) 0.7500 0.126(4) Uani 1 2 d SDU . .
H34 H 0.3692 -0.2617 0.7500 0.152 Uiso 1 2 calc SR . .
O5A O 0.5998(4) 0.2439(4) 0.7052(6) 0.171(4) Uani 0.50 1 d P . 2
O6 O 0.6140(3) 0.2904(4) 0.6673(5) 0.171(4) Uani 0.50 1 d P . 1
N30 N 0.1931(5) -0.2993(5) 0.8008(5) 0.222(9) Uani 0.50 1 d PD . .
H30A H 0.1788 -0.2870 0.8025 0.266 Uiso 0.50 1 calc PR . .
H30B H 0.1852 -0.3221 0.8151 0.266 Uiso 0.50 1 calc PR . .
O2 O 0.6667 0.3333 0.7500 0.086(3) Uani 1 6 d S . .
O1 O 0.16607(9) -0.16607(9) 0.7500 0.091(2) Uani 1 2 d S . .
Zn1A Zn 0.22521(19) -0.13916(18) 0.76247(18) 0.141(3) Uani 0.2233(19) 1 d PD . 2
Zn2 Zn 0.18621(4) -0.11286(4) 0.77888(4) 0.0988(6) Uani 0.7767(19) 1 d PD . 1
Zn1 Zn 0.20698(4) -0.16121(4) 0.70652(5) 0.1064(7) Uani 0.7767(19) 1 d PD . 1
Zn4 Zn 0.65446(7) 0.27975(7) 0.72292(8) 0.1258(9) Uani 0.50 1 d P . .
O3A O 0.2104(5) -0.0955(7) 0.6833(8) 0.151(2) Uani 0.2233(19) 1 d PD . 2
O10A O 0.1430(8) -0.1006(7) 0.7289(12) 0.159(3) Uani 0.2233(19) 1 d PD . 2
C20 C 0.5826(4) 0.2593(3) 0.6860(3) 0.206(6) Uani 1 1 d DU . .
O5 O 0.5904(4) 0.2566(4) 0.7261(4) 0.171(4) Uani 0.50 1 d P . 1
C15A C 0.4715(5) 0.1753(5) 0.6729(5) 0.239(5) Uani 0.289(8) 1 d PD . 2
H15A H 0.4487 0.1592 0.6909 0.287 Uiso 0.289(8) 1 calc PR . 2
C19A C 0.5026(4) 0.1951(6) 0.5998(5) 0.239(5) Uani 0.289(8) 1 d PD . 2
H19A H 0.5003 0.1920 0.5690 0.287 Uiso 0.289(8) 1 calc PR . 2
C16A C 0.5092(4) 0.2039(6) 0.6918(5) 0.239(5) Uani 0.289(8) 1 d PD . 2
C18A C 0.5403(5) 0.2240(6) 0.6190(5) 0.239(5) Uani 0.289(8) 1 d PD . 2
C23A C 0.3944(5) 0.1428(9) 0.4200(6) 0.179(4) Uani 0.273(5) 1 d PD A 2
C26A C 0.3331(5) 0.1123(6) 0.4831(5) 0.179(4) Uani 0.273(5) 1 d PD A 2
H26A H 0.3122 0.1018 0.5045 0.214 Uiso 0.273(5) 1 calc PR A 2
C22A C 0.4036(5) 0.1378(6) 0.4628(5) 0.179(4) Uani 0.273(5) 1 d PD A 2
H22A H 0.4305 0.1447 0.4704 0.214 Uiso 0.273(5) 1 calc PR A 2
C25A C 0.3236(5) 0.1174(9) 0.4397(5) 0.179(4) Uani 0.273(5) 1 d PD A 2
N18 N 0.5317(8) 0.2862(7) 0.6259(8) 0.380(17) Uani 0.356(4) 1 d PD . 1
H18A H 0.5146 0.2897 0.6096 0.456 Uiso 0.356(4) 1 calc PR . 1
H18B H 0.5540 0.3074 0.6354 0.456 Uiso 0.356(4) 1 calc PR . 1
N16 N 0.5457(7) 0.1661(8) 0.7041(8) 0.380(17) Uani 0.356(4) 1 d PD . 1
H16A H 0.5330 0.1396 0.7077 0.456 Uiso 0.356(4) 1 calc PR . 1
H16B H 0.5690 0.1815 0.7174 0.456 Uiso 0.356(4) 1 calc PR . 1
N26 N 0.3149(7) 0.0566(7) 0.4005(7) 0.254(9) Uani 0.364(3) 1 d PD A 1
H26B H 0.3080 0.0576 0.3733 0.304 Uiso 0.364(3) 1 calc PR A 1
H26C H 0.3067 0.0330 0.4131 0.304 Uiso 0.364(3) 1 calc PR A 1
N23 N 0.3918(7) 0.2135(7) 0.4332(7) 0.254(9) Uani 0.364(3) 1 d PD A 1
H23A H 0.4019 0.2288 0.4565 0.304 Uiso 0.364(3) 1 calc PR A 1
H23B H 0.3890 0.2240 0.4088 0.304 Uiso 0.364(3) 1 calc PR A 1
N3 N 0.2881(5) 0.0133(5) 0.7503(5) 0.268(8) Uani 0.50 1 d PD . .
H3A H 0.3004 0.0382 0.7606 0.321 Uiso 0.50 1 calc PR . .
H3B H 0.2716 -0.0071 0.7670 0.321 Uiso 0.50 1 calc PR . .
O9A O 0.2376(12) -0.1846(7) 0.7462(15) 0.134(5) Uani 0.2233(19) 1 d PD . 2
O9 O 0.2344(3) -0.1939(3) 0.7231(3) 0.134(5) Uani 0.7767(19) 1 d PD . 1
C37 C 0.1029(4) -0.0525(3) 0.7719(5) 0.283(7) Uani 1 1 d DU . .
O8 O 0.3670(2) 0.1810(2) 0.3484(2) 0.146(2) Uani 0.7767(19) 1 d PD . 1
O7 O 0.3177(3) 0.1138(2) 0.3387(2) 0.146(2) Uani 0.7767(19) 1 d PD . 1
Zn2A Zn 0.15531(17) -0.13718(17) 0.69853(19) 0.143(3) Uani 0.2233(19) 1 d PD . 2
Zn3 Zn 0.6667 0.3333 0.68952(14) 0.1027(13) Uani 0.50 3 d SP . .
O4A O 0.2580(6) -0.0950(7) 0.7253(9) 0.151(2) Uani 0.2233(19) 1 d PD . 2
N37 N 0.1414(8) -0.0297(8) 0.8003(10) 0.366(16) Uani 0.50 1 d PDU . .
H37A H 0.1575 -0.0398 0.8041 0.439 Uiso 0.50 1 calc PR . .
H37B H 0.1472 -0.0066 0.8128 0.439 Uiso 0.50 1 calc PR . .
N26A N 0.2791(17) 0.1043(15) 0.4290(18) 0.254(9) Uani 0.136(3) 1 d PD A 2
H26D H 0.2605 0.0940 0.4495 0.304 Uiso 0.136(3) 1 calc PR A 2
H26E H 0.2723 0.1071 0.4023 0.304 Uiso 0.136(3) 1 calc PR A 2
N18A N 0.5766(13) 0.2497(14) 0.5862(18) 0.380(17) Uani 0.144(4) 1 d PD . 2
H18C H 0.5728 0.2457 0.5579 0.456 Uiso 0.144(4) 1 calc PR . 2
H18D H 0.6006 0.2680 0.5963 0.456 Uiso 0.144(4) 1 calc PR . 2
N7 N 0.2685(5) -0.0742(5) 0.6179(5) 0.268(8) Uani 0.50 1 d PD . .
H7A H 0.2521 -0.0967 0.6321 0.321 Uiso 0.50 1 calc PR . .
H7B H 0.2743 -0.0753 0.5904 0.321 Uiso 0.50 1 calc PR . .
O7A O 0.3616(8) 0.1356(8) 0.3266(5) 0.146(2) Uani 0.2233(19) 1 d PD . 2
O8A O 0.3131(6) 0.1443(8) 0.3551(6) 0.146(2) Uani 0.2233(19) 1 d PD . 2
N23A N 0.4263(18) 0.1567(14) 0.3846(16) 0.254(9) Uani 0.136(3) 1 d PD A 2
H23C H 0.4509 0.1616 0.3909 0.304 Uiso 0.136(3) 1 calc PR A 2
H23D H 0.4202 0.1597 0.3577 0.304 Uiso 0.136(3) 1 calc PR A 2
N16A N 0.5116(19) 0.2080(16) 0.7436(10) 0.380(17) Uani 0.144(4) 1 d PD . 2
H16C H 0.5344 0.2257 0.7562 0.456 Uiso 0.144(4) 1 calc PR . 2
H16D H 0.4901 0.1926 0.7595 0.456 Uiso 0.144(4) 1 calc PR . 2

loop_
_atom_site_aniso_label
_atom_site_aniso_U_11
_atom_site_aniso_U_22
_atom_site_aniso_U_33
_atom_site_aniso_U_23
_atom_site_aniso_U_13
_atom_site_aniso_U_12
C27 0.150(9) 0.159(10) 0.107(7) -0.011(7) -0.038(7) 0.070(9)
C30 0.118(8) 0.099(8) 0.315(14) 0.004(8) -0.003(9) 0.074(7)
O6A 0.149(6) 0.103(5) 0.199(8) -0.033(5) -0.088(6) 0.016(4)
C1 0.164(11) 0.094(6) 0.227(12) 0.047(9) 0.004(8) 0.051(6)
C13 0.175(9) 0.141(8) 0.132(8) 0.036(6) -0.056(7) -0.022(6)
C8 0.150(9) 0.149(9) 0.147(8) 0.047(7) -0.052(7) -0.014(6)
C9 0.186(10) 0.131(9) 0.137(8) 0.037(6) -0.054(7) -0.025(6)
C10 0.177(9) 0.132(8) 0.146(8) 0.051(7) -0.050(7) -0.016(6)
C11 0.185(9) 0.156(9) 0.132(8) 0.050(7) -0.067(7) -0.024(6)
C12 0.160(9) 0.126(8) 0.135(8) 0.044(6) -0.050(7) -0.017(6)
C31 0.122(8) 0.090(7) 0.293(12) 0.037(7) 0.037(8) 0.059(7)
C38 0.125(10) 0.133(9) 0.69(2) -0.073(12) -0.048(13) 0.090(8)
C26 0.222(8) 0.088(5) 0.147(7) 0.032(6) -0.063(6) 0.018(5)
C21 0.171(10) 0.115(8) 0.138(8) 0.017(6) -0.069(7) -0.007(7)
C22 0.222(8) 0.088(5) 0.147(7) 0.032(6) -0.063(6) 0.018(5)
C23 0.222(8) 0.088(5) 0.147(7) 0.032(6) -0.063(6) 0.018(5)
C24 0.146(8) 0.121(8) 0.118(7) 0.036(6) -0.029(6) 0.013(7)
C25 0.222(8) 0.088(5) 0.147(7) 0.032(6) -0.063(6) 0.018(5)
C5 0.194(10) 0.120(6) 0.167(7) 0.056(6) -0.026(7) 0.001(7)
C6 0.269(7) 0.136(5) 0.186(5) 0.028(4) -0.012(5) -0.048(5)
C7 0.269(7) 0.136(5) 0.186(5) 0.028(4) -0.012(5) -0.048(5)
C2 0.149(8) 0.126(6) 0.183(7) 0.050(6) -0.038(7) -0.006(6)
C3 0.269(7) 0.136(5) 0.186(5) 0.028(4) -0.012(5) -0.048(5)
C4 0.269(7) 0.136(5) 0.186(5) 0.028(4) -0.012(5) -0.048(5)
C14 0.182(9) 0.138(7) 0.158(9) 0.040(7) -0.077(7) -0.050(6)
C15 0.221(8) 0.139(6) 0.190(7) 0.042(5) -0.112(6) -0.036(5)
C16 0.221(8) 0.139(6) 0.190(7) 0.042(5) -0.112(6) -0.036(5)
C17 0.196(9) 0.145(7) 0.153(9) 0.017(7) -0.079(7) 0.004(6)
C18 0.221(8) 0.139(6) 0.190(7) 0.042(5) -0.112(6) -0.036(5)
C19 0.221(8) 0.139(6) 0.190(7) 0.042(5) -0.112(6) -0.036(5)
C40 0.086(6) 0.086(6) 0.53(2) 0.021(13) 0.021(13) 0.056(9)
C35 0.081(9) 0.081(9) 0.58(3) -0.045(15) -0.045(15) 0.041(11)
C39 0.098(9) 0.098(9) 0.65(3) -0.024(13) -0.024(13) 0.072(12)
C41 0.081(6) 0.094(12) 0.52(2) 0.000 -0.014(13) 0.047(6)
C29 0.111(9) 0.111(9) 0.248(17) -0.011(9) -0.011(9) 0.097(11)
C28 0.092(8) 0.092(8) 0.149(15) 0.012(9) 0.012(9) 0.003(12)
C33 0.078(6) 0.078(6) 0.211(12) -0.004(9) -0.004(9) 0.045(8)
C32 0.090(7) 0.090(7) 0.226(15) 0.005(8) 0.005(8) 0.038(9)
O10 0.140(7) 0.132(6) 0.238(10) -0.036(8) -0.009(8) 0.093(7)
C36 0.099(8) 0.099(8) 0.58(3) -0.035(11) -0.035(11) 0.064(10)
O4 0.100(4) 0.145(5) 0.155(5) 0.013(5) 0.009(4) 0.021(4)
O3 0.100(4) 0.145(5) 0.155(5) 0.013(5) 0.009(4) 0.021(4)
C34 0.079(6) 0.084(10) 0.217(12) 0.000 -0.015(9) 0.042(5)
O5A 0.149(6) 0.103(5) 0.199(8) -0.033(5) -0.088(6) 0.016(4)
O6 0.149(6) 0.103(5) 0.199(8) -0.033(5) -0.088(6) 0.016(4)
N30 0.148(15) 0.197(17) 0.37(3) 0.090(16) 0.115(16) 0.126(14)
O2 0.090(6) 0.090(6) 0.078(9) 0.000 0.000 0.045(3)
O1 0.099(4) 0.099(4) 0.080(5) -0.001(4) -0.001(4) 0.053(4)
Zn1A 0.196(6) 0.155(5) 0.127(5) 0.045(4) 0.030(4) 0.130(5)
Zn2 0.0995(12) 0.0956(11) 0.1077(11) 0.0047(9) -0.0025(9) 0.0537(10)
Zn1 0.1128(12) 0.1261(13) 0.0998(12) 0.0097(9) 0.0088(9) 0.0743(10)
Zn4 0.133(2) 0.1073(18) 0.142(2) -0.0107(15) -0.0057(15) 0.0641(16)
O3A 0.100(4) 0.145(5) 0.155(5) 0.013(5) 0.009(4) 0.021(4)
O10A 0.140(7) 0.132(6) 0.238(10) -0.036(8) -0.009(8) 0.093(7)
C20 0.222(12) 0.112(9) 0.175(11) -0.043(10) -0.106(9) 0.002(8)
O5 0.149(6) 0.103(5) 0.199(8) -0.033(5) -0.088(6) 0.016(4)
C15A 0.221(8) 0.139(6) 0.190(7) 0.042(5) -0.112(6) -0.036(5)
C19A 0.221(8) 0.139(6) 0.190(7) 0.042(5) -0.112(6) -0.036(5)
C16A 0.221(8) 0.139(6) 0.190(7) 0.042(5) -0.112(6) -0.036(5)
C18A 0.221(8) 0.139(6) 0.190(7) 0.042(5) -0.112(6) -0.036(5)
C23A 0.222(8) 0.088(5) 0.147(7) 0.032(6) -0.063(6) 0.018(5)
C26A 0.222(8) 0.088(5) 0.147(7) 0.032(6) -0.063(6) 0.018(5)
C22A 0.222(8) 0.088(5) 0.147(7) 0.032(6) -0.063(6) 0.018(5)
C25A 0.222(8) 0.088(5) 0.147(7) 0.032(6) -0.063(6) 0.018(5)
N18 0.26(3) 0.24(2) 0.41(3) 0.06(2) -0.18(2) -0.055(17)
N16 0.26(3) 0.24(2) 0.41(3) 0.06(2) -0.18(2) -0.055(17)
N26 0.32(2) 0.197(16) 0.158(14) 0.049(12) -0.098(14) 0.061(15)
N23 0.32(2) 0.197(16) 0.158(14) 0.049(12) -0.098(14) 0.061(15)
N3 0.279(16) 0.206(13) 0.166(11) 0.024(10) -0.001(11) 0.007(11)
O9A 0.095(5) 0.141(7) 0.194(13) 0.035(6) 0.031(7) 0.079(6)
O9 0.095(5) 0.141(7) 0.194(13) 0.035(6) 0.031(7) 0.079(6)
C37 0.116(9) 0.152(11) 0.62(2) -0.074(12) -0.050(12) 0.098(9)
O8 0.170(5) 0.102(5) 0.107(4) 0.015(4) -0.024(4) 0.025(4)
O7 0.170(5) 0.102(5) 0.107(4) 0.015(4) -0.024(4) 0.025(4)
Zn2A 0.144(5) 0.144(5) 0.150(5) 0.008(4) 0.023(4) 0.078(5)
Zn3 0.0724(16) 0.0724(16) 0.163(4) 0.000 0.000 0.0362(8)
O4A 0.100(4) 0.145(5) 0.155(5) 0.013(5) 0.009(4) 0.021(4)
N37 0.28(3) 0.33(3) 0.63(5) 0.00(3) -0.01(3) 0.26(3)
N26A 0.32(2) 0.197(16) 0.158(14) 0.049(12) -0.098(14) 0.061(15)
N18A 0.26(3) 0.24(2) 0.41(3) 0.06(2) -0.18(2) -0.055(17)
N7 0.279(16) 0.206(13) 0.166(11) 0.024(10) -0.001(11) 0.007(11)
O7A 0.170(5) 0.102(5) 0.107(4) 0.015(4) -0.024(4) 0.025(4)
O8A 0.170(5) 0.102(5) 0.107(4) 0.015(4) -0.024(4) 0.025(4)
N23A 0.32(2) 0.197(16) 0.158(14) 0.049(12) -0.098(14) 0.061(15)
N16A 0.26(3) 0.24(2) 0.41(3) 0.06(2) -0.18(2) -0.055(17)

loop_
_atom_type_symbol
_atom_type_description
_atom_type_scat_dispersion_real
_atom_type_scat_dispersion_imag
_atom_type_scat_source
C C 0.0181 0.0091 'International Tables Vol C Tables 4.2.6.8 and 6.1.1.4'
N N 0.0311 0.0180 'International Tables Vol C Tables 4.2.6.8 and 6.1.1.4'
O O 0.0492 0.0322 'International Tables Vol C Tables 4.2.6.8 and 6.1.1.4'
Zn Zn -1.5491 0.6778 'International Tables Vol C Tables 4.2.6.8 and 6.1.1.4'
H H 0.0000 0.0000 'International Tables Vol C Tables 4.2.6.8 and 6.1.1.4'

loop_
_geom_angle_atom_site_label_1
_geom_angle_atom_site_label_2
_geom_angle_atom_site_label_3
_geom_angle
_geom_angle_site_symmetry_1
_geom_angle_site_symmetry_3
O8 C27 O8A 89.1(15) . .
O8 C27 O7A 84.5(14) . .
O8A C27 O7A 113.9(18) . .
O8 C27 O7 123.4(11) . .
O8A C27 O7 61.8(12) . .
O7A C27 O7 68.2(12) . .
O8 C27 C24 118.7(9) . .
O8A C27 C24 118.2(12) . .
O7A C27 C24 122.1(13) . .
O7 C27 C24 117.9(10) . .
C29 C30 C31 119.5(6) . .
C29 C30 N30 124.4(9) . .
C31 C30 N30 116.1(8) . .
C20 O6A Zn4 125.0(9) . 3_665
O4A C1 O4 82.9(16) . .
O4A C1 O3 50.6(13) . .
O4 C1 O3 120.7(13) . .
O4A C1 O3A 111(2) . .
O4 C1 O3A 105.1(16) . .
O3 C1 O3A 69.1(14) . .
O4A C1 C2 117.7(12) . .
O4 C1 C2 119.9(10) . .
O3 C1 C2 114.3(11) . .
O3A C1 C2 115.9(13) . .
C8 C13 C12 120.0 . .
C8 C13 H13 120.0 . .
C12 C13 H13 120.0 . .
C9 C8 C13 120.0 . .
C9 C8 C5 119.0(6) . .
C13 C8 C5 120.9(6) . .
C8 C9 C10 120.0 . .
C8 C9 H9 120.0 . .
C10 C9 H9 120.0 . .
C11 C10 C9 120.0 . .
C11 C10 C14 120.9(5) . .
C9 C10 C14 119.1(5) . .
C10 C11 C12 120.0 . .
C10 C11 H11 120.0 . .
C12 C11 H11 120.0 . .
C11 C12 C13 120.0 . .
C11 C12 C21 119.0(6) . .
C13 C12 C21 121.0(6) . .
C30 C31 C32 120.3(6) . .
C30 C31 H31 119.8 . .
C32 C31 H31 119.8 . .
C39 C38 C37 121.1(13) . .
C39 C38 H38 119.4 . .
C37 C38 H38 119.4 . .
C21 C26 C25 120.0 . .
C21 C26 H26 120.0 . .
C25 C26 H26 120.0 . .
C26A C21 C22 90.2(7) . .
C26A C21 C26 59.1(8) . .
C22 C21 C26 120.0 . .
C26A C21 C22A 118.9(9) . .
C22 C21 C22A 60.0(8) . .
C26 C21 C22A 89.6(7) . .
C26A C21 C12 120.1(9) . .
C22 C21 C12 120.6(7) . .
C26 C21 C12 119.4(7) . .
C22A C21 C12 120.9(9) . .
C23 C22 C21 120.0 . .
C23 C22 H22 120.0 . .
C21 C22 H22 120.0 . .
C22 C23 C24 120.0 . .
C22 C23 N23 104.1(10) . .
C24 C23 N23 134.4(10) . .
C23A C24 C25A 118.9(9) . .
C23A C24 C23 60.7(12) . .
C25A C24 C23 91.1(11) . .
C23A C24 C25 88.7(11) . .
C25A C24 C25 58.6(12) . .
C23 C24 C25 120.0 . .
C23A C24 C27 120.2(9) . .
C25A C24 C27 120.8(9) . .
C23 C24 C27 115.6(8) . .
C25 C24 C27 124.4(8) . .
C24 C25 C26 120.0 . .
C24 C25 N26 125.8(10) . .
C26 C25 N26 114.2(10) . .
C6 C5 C4 120.0 . .
C6 C5 C8 116.7(6) . .
C4 C5 C8 123.2(6) . .
C5 C6 C7 120.0 . .
C5 C6 H6 120.0 . .
C7 C6 H6 120.0 . .
C2 C7 C6 120.0 . .
C2 C7 N7 121.9(7) . .
C6 C7 N7 118.1(7) . .
C7 C2 C3 120.0 . .
C7 C2 C1 116.7(7) . .
C3 C2 C1 123.2(7) . .
C4 C3 C2 120.0 . .
C4 C3 N3 114.5(9) . .
C2 C3 N3 125.4(9) . .
C3 C4 C5 120.0 . .
C3 C4 H4 120.0 . .
C5 C4 H4 120.0 . .
C15A C14 C15 54.7(8) . .
C15A C14 C19 94.4(7) . .
C15 C14 C19 120.0 . .
C15A C14 C19A 120.1(9) . .
C15 C14 C19A 94.3(7) . .
C19 C14 C19A 55.0(8) . .
C15A C14 C10 121.1(8) . .
C15 C14 C10 120.6(3) . .
C19 C14 C10 119.4(3) . .
C19A C14 C10 118.8(8) . .
C16 C15 C14 120.0 . .
C16 C15 H15 120.0 . .
C14 C15 H15 120.0 . .
C15 C16 C17 120.0 . .
C15 C16 N16 113.3(10) . .
C17 C16 N16 126.7(10) . .
C16A C17 C18 94.3(7) . .
C16A C17 C16 54.3(8) . .
C18 C17 C16 120.0 . .
C16A C17 C18A 120.1(9) . .
C18 C17 C18A 55.1(8) . .
C16 C17 C18A 94.7(7) . .
C16A C17 C20 120.0(8) . .
C18 C17 C20 119.2(3) . .
C16 C17 C20 120.7(3) . .
C18A C17 C20 119.9(8) . .
C19 C18 C17 120.0 . .
C19 C18 N18 109.3(10) . .
C17 C18 N18 130.6(10) . .
C18 C19 C14 120.0 . .
C18 C19 H19 120.0 . .
C14 C19 H19 120.0 . .
C41 C40 C41 120.2(5) 2 .
C41 C40 C39 119.9(2) 2 .
C41 C40 C39 119.9(2) . .
O10A C35 O10A 113(3) . 4_556
O10A C35 O10 80.1(17) . 4_556
O10A C35 O10 69.0(17) 4_556 4_556
O10A C35 O10 69.0(17) . .
O10A C35 O10 80.1(17) 4_556 .
O10 C35 O10 123(2) 4_556 .
O10A C35 C36 123.7(16) . .
O10A C35 C36 123.7(16) 4_556 .
O10 C35 C36 118.5(10) 4_556 .
O10 C35 C36 118.5(10) . .
C38 C39 C38 116.1(15) 4_556 .
C38 C39 C40 121.9(8) 4_556 .
C38 C39 C40 121.9(8) . .
C40 C41 C40 119.8(5) . 3
C40 C41 H41 120.1 . .
C40 C41 H41 120.1 3 .
C30 C29 C30 120.8(8) 4_556 .
C30 C29 C28 119.6(4) 4_556 .
C30 C29 C28 119.6(4) . .
O9 C28 O9 124(2) . 4_556
O9 C28 O9A 104(2) . 4_556
O9 C28 O9A 35(2) 4_556 4_556
O9 C28 O9A 35(2) . .
O9 C28 O9A 104(2) 4_556 .
O9A C28 O9A 104(4) 4_556 .
O9 C28 C29 117.9(10) . .
O9 C28 C29 117.9(10) 4_556 .
O9A C28 C29 128.1(19) 4_556 .
O9A C28 C29 128.1(19) . .
C34 C33 C34 120.1(5) 2_545 .
C34 C33 C32 119.9(2) 2_545 .
C34 C33 C32 119.9(2) . .
C31 C32 C31 119.4(8) 4_556 .
C31 C32 C33 120.3(4) 4_556 .
C31 C32 C33 120.3(4) . .
C35 O10 Zn2 131.8(12) . .
C37 C36 C37 114.3(18) 4_556 .
C37 C36 C35 122.9(9) 4_556 .
C37 C36 C35 122.9(9) . .
C1 O4 Zn2 128.6(9) . .
C1 O3 Zn1 128.5(9) . .
C33 C34 C33 119.9(5) . 3_655
C33 C34 H34 120.1 . .
C33 C34 H34 120.1 3_655 .
C20 O5A Zn4 116.6(12) . .
C20 O5A Zn4 108.4(12) . 5_656
Zn4 O5A Zn4 51.4(3) . 5_656
C20 O6 Zn3 132.9(11) . .
C20 O6 Zn4 84.8(9) . .
Zn3 O6 Zn4 55.6(3) . .
C30 N30 H30A 120.0 . .
C30 N30 H30B 120.0 . .
H30A N30 H30B 120.0 . .
Zn3 O2 Zn3 180.000(2) 4_666 .
Zn3 O2 Zn4 65.83(7) 4_666 4_666
Zn3 O2 Zn4 114.17(7) . 4_666
Zn3 O2 Zn4 114.17(7) 4_666 .
Zn3 O2 Zn4 65.83(7) . .
Zn4 O2 Zn4 95.55(13) 4_666 .
Zn3 O2 Zn4 65.83(7) 4_666 5_656
Zn3 O2 Zn4 114.17(7) . 5_656
Zn4 O2 Zn4 104.39(8) 4_666 5_656
Zn4 O2 Zn4 59.00(13) . 5_656
Zn3 O2 Zn4 114.17(7) 4_666 2_655
Zn3 O2 Zn4 65.83(7) . 2_655
Zn4 O2 Zn4 59.00(13) 4_666 2_655
Zn4 O2 Zn4 104.39(8) . 2_655
Zn4 O2 Zn4 157.13(13) 5_656 2_655
Zn3 O2 Zn4 114.17(7) 4_666 3_665
Zn3 O2 Zn4 65.83(7) . 3_665
Zn4 O2 Zn4 157.13(13) 4_666 3_665
Zn4 O2 Zn4 104.39(8) . 3_665
Zn4 O2 Zn4 95.55(13) 5_656 3_665
Zn4 O2 Zn4 104.39(8) 2_655 3_665
Zn3 O2 Zn4 65.83(7) 4_666 6_556
Zn3 O2 Zn4 114.17(7) . 6_556
Zn4 O2 Zn4 104.39(8) 4_666 6_556
Zn4 O2 Zn4 157.13(13) . 6_556
Zn4 O2 Zn4 104.39(8) 5_656 6_556
Zn4 O2 Zn4 95.55(13) 2_655 6_556
Zn4 O2 Zn4 59.00(13) 3_665 6_556
Zn2 O1 Zn2 113.2(3) 4_556 .
Zn2 O1 Zn1 109.74(6) 4_556 .
Zn2 O1 Zn1 108.69(6) . .
Zn2 O1 Zn1 108.69(6) 4_556 4_556
Zn2 O1 Zn1 109.74(6) . 4_556
Zn1 O1 Zn1 106.6(3) . 4_556
Zn2 O1 Zn1A 68.14(16) 4_556 4_556
Zn2 O1 Zn1A 163.81(15) . 4_556
Zn1 O1 Zn1A 85.0(2) . 4_556
Zn1 O1 Zn1A 56.56(19) 4_556 4_556
Zn2 O1 Zn1A 163.81(15) 4_556 .
Zn2 O1 Zn1A 68.14(16) . .
Zn1 O1 Zn1A 56.56(19) . .
Zn1 O1 Zn1A 85.0(2) 4_556 .
Zn1A O1 Zn1A 115.4(4) 4_556 .
Zn2 O1 Zn2A 82.9(2) 4_556 4_556
Zn2 O1 Zn2A 55.32(19) . 4_556
Zn1 O1 Zn2A 163.44(17) . 4_556
Zn1 O1 Zn2A 78.07(15) 4_556 4_556
Zn1A O1 Zn2A 110.2(2) 4_556 4_556
Zn1A O1 Zn2A 109.0(2) . 4_556
Zn2 O1 Zn2A 55.32(19) 4_556 .
Zn2 O1 Zn2A 82.9(2) . .
Zn1 O1 Zn2A 78.07(15) . .
Zn1 O1 Zn2A 163.44(17) 4_556 .
Zn1A O1 Zn2A 109.0(2) 4_556 .
Zn1A O1 Zn2A 110.2(2) . .
Zn2A O1 Zn2A 102.1(4) 4_556 .
O4A Zn1A O7A 124.0(13) . 11_556
O4A Zn1A O1 114.5(7) . .
O7A Zn1A O1 101.6(7) 11_556 .
O4A Zn1A O9A 105.9(12) . .
O7A Zn1A O9A 107.3(15) 11_556 .
O1 Zn1A O9A 101.3(13) . .
O4 Zn2 O7 107.8(4) . 11_556
O4 Zn2 O10 107.0(4) . .
O7 Zn2 O10 112.9(4) 11_556 .
O4 Zn2 O1 110.2(3) . .
O7 Zn2 O1 111.2(2) 11_556 .
O10 Zn2 O1 107.7(3) . .
O3 Zn1 O8 104.0(4) . 8_556
O3 Zn1 O1 112.0(3) . .
O8 Zn1 O1 110.6(2) 8_556 .
O3 Zn1 O9 114.2(4) . .
O8 Zn1 O9 102.2(4) 8_556 .
O1 Zn1 O9 113.0(3) . .
O5A Zn4 O5 108.6(5) . 5_656
O5A Zn4 O6A 124.7(7) . 2_655
O5 Zn4 O6A 90.7(7) 5_656 2_655
O5A Zn4 O2 117.0(5) . .
O5 Zn4 O2 97.9(5) 5_656 .
O6A Zn4 O2 110.4(4) 2_655 .
O5A Zn4 O5 27.0(6) . .
O5 Zn4 O5 104.4(7) 5_656 .
O6A Zn4 O5 151.1(5) 2_655 .
O2 Zn4 O5 92.1(4) . .
O5A Zn4 O6 51.1(5) . .
O5 Zn4 O6 158.7(6) 5_656 .
O6A Zn4 O6 106.5(6) 2_655 .
Zn4 Zn4 O6 100.6(4) 5_656 .
O2 Zn4 O6 88.1(3) . .
Zn3 Zn4 O6 50.2(3) . .
O5 Zn4 O6 54.7(5) . .
O5A Zn4 O5A 92.5(7) . 5_656
O5 Zn4 O5A 20.6(6) 5_656 5_656
O6A Zn4 O5A 110.7(6) 2_655 5_656
O2 Zn4 O5A 94.6(4) . 5_656
O5 Zn4 O5A 84.2(5) . 5_656
O6 Zn4 O5A 139.0(5) . 5_656
C1 O3A Zn2A 134.6(16) . .
C35 O10A Zn2A 124.3(19) . .
O5A C20 O5 45.7(11) . .
O5A C20 O6 100.3(15) . .
O5 C20 O6 110.5(15) . .
O5A C20 O6A 132.6(15) . .
O5 C20 O6A 93.6(12) . .
O6 C20 O6A 68.2(8) . .
O5A C20 C17 112.9(10) . .
O5 C20 C17 121.3(11) . .
O6 C20 C17 128.2(10) . .
O6A C20 C17 109.2(8) . .
C20 O5 Zn4 149.8(13) . 5_656
C20 O5 Zn4 100.5(11) . .
Zn4 O5 Zn4 58.2(4) 5_656 .
C14 C15A C16A 119.7(10) . .
C14 C15A H15A 120.1 . .
C16A C15A H15A 120.1 . .
C18A C19A C14 119.9(10) . .
C18A C19A H19A 120.1 . .
C14 C19A H19A 120.0 . .
C17 C16A C15A 120.8(10) . .
C17 C16A N16A 121(3) . .
C15A C16A N16A 118(3) . .
C19A C18A C17 119.4(10) . .
C19A C18A N18A 116(3) . .
C17 C18A N18A 124(3) . .
C22A C23A C24 121.4(10) . .
C22A C23A N23A 121(2) . .
C24 C23A N23A 118(2) . .
C21 C26A C25A 121.5(10) . .
C21 C26A H26A 119.3 . .
C25A C26A H26A 119.3 . .
C23A C22A C21 119.9(10) . .
C23A C22A H22A 120.0 . .
C21 C22A H22A 120.0 . .
C26A C25A C24 119.3(10) . .
C26A C25A N26A 118(2) . .
C24 C25A N26A 123(2) . .
C18 N18 H18A 120.0 . .
C18 N18 H18B 120.0 . .
H18A N18 H18B 120.0 . .
C16 N16 H16A 120.0 . .
C16 N16 H16B 120.0 . .
H16A N16 H16B 120.0 . .
C25 N26 H26B 120.0 . .
C25 N26 H26C 120.0 . .
H26B N26 H26C 120.0 . .
C23 N23 H23A 120.0 . .
C23 N23 H23B 120.0 . .
H23A N23 H23B 120.0 . .
C3 N3 H3A 120.0 . .
C3 N3 H3B 120.0 . .
H3A N3 H3B 120.0 . .
C28 O9A Zn1A 142(2) . .
C28 O9 Zn1 130.0(12) . .
C36 C37 C38 123.7(15) . .
C36 C37 N37 127.5(13) . .
C38 C37 N37 108.8(12) . .
C27 O8 Zn1 133.2(8) . 9_556
C27 O7 Zn2 130.9(7) . 11
O10A Zn2A O3A 94.6(12) . .
O10A Zn2A O8A 143.2(14) . 8_556
O3A Zn2A O8A 96.3(12) . 8_556
O10A Zn2A O1 101.5(12) . .
O3A Zn2A O1 101.4(8) . .
O8A Zn2A O1 110.6(7) 8_556 .
O2 Zn3 O6 110.3(4) . 2_655
O2 Zn3 O6 110.3(4) . .
O6 Zn3 O6 108.7(5) 2_655 .
O2 Zn3 O6 110.3(4) . 3_665
O6 Zn3 O6 108.7(5) 2_655 3_665
O6 Zn3 O6 108.7(5) . 3_665
C1 O4A Zn1A 123.4(14) . .
C37 N37 H37A 120.0 . .
C37 N37 H37B 120.0 . .
H37A N37 H37B 120.0 . .
C25A N26A H26D 120.0 . .
C25A N26A H26E 120.0 . .
H26D N26A H26E 120.0 . .
C18A N18A H18C 120.0 . .
C18A N18A H18D 120.0 . .
H18C N18A H18D 120.0 . .
C7 N7 H7A 120.0 . .
C7 N7 H7B 120.0 . .
H7A N7 H7B 120.0 . .
C27 O7A Zn1A 144.4(18) . 11
C27 O8A Zn2A 129.7(15) . 9_556
C23A N23A H23C 120.0 . .
C23A N23A H23D 120.0 . .
H23C N23A H23D 120.0 . .
C16A N16A H16C 120.0 . .
C16A N16A H16D 120.0 . .
H16C N16A H16D 120.0 . .

loop_
_geom_bond_atom_site_label_1
_geom_bond_atom_site_label_2
_geom_bond_distance
_geom_bond_site_symmetry_2
C27 O8 1.266(9) .
C27 O8A 1.277(15) .
C27 O7A 1.300(14) .
C27 O7 1.303(9) .
C27 C24 1.497(11) .
C30 C29 1.382(7) .
C30 C31 1.390(8) .
C30 N30 1.438(14) .
O6A C20 1.411(11) .
O6A Zn4 1.950(9) 3_665
C1 O4A 1.298(15) .
C1 O4 1.315(10) .
C1 O3 1.316(9) .
C1 O3A 1.335(14) .
C1 C2 1.496(13) .
C13 C8 1.3900 .
C13 C12 1.3900 .
C13 H13 0.9300 .
C8 C9 1.3900 .
C8 C5 1.525(6) .
C9 C10 1.3900 .
C9 H9 0.9300 .
C10 C11 1.3900 .
C10 C14 1.527(6) .
C11 C12 1.3900 .
C11 H11 0.9300 .
C12 C21 1.486(6) .
C31 C32 1.391(7) .
C31 H31 0.9300 .
C38 C39 1.372(9) .
C38 C37 1.399(9) .
C38 H38 0.9300 .
C26 C21 1.3900 .
C26 C25 1.3900 .
C26 H26 0.9300 .
C21 C26A 1.368(12) .
C21 C22 1.3900 .
C21 C22A 1.394(12) .
C22 C23 1.3900 .
C22 H22 0.9300 .
C23 C24 1.3900 .
C23 N23 1.51(2) .
C24 C23A 1.385(13) .
C24 C25A 1.387(13) .
C24 C25 1.3900 .
C25 N26 1.42(2) .
C5 C6 1.3900 .
C5 C4 1.3900 .
C6 C7 1.3900 .
C6 H6 0.9300 .
C7 C2 1.3900 .
C7 N7 1.393(15) .
C2 C3 1.3900 .
C3 C4 1.3900 .
C3 N3 1.442(14) .
C4 H4 0.9300 .
C14 C15A 1.380(12) .
C14 C15 1.3900 .
C14 C19 1.3900 .
C14 C19A 1.404(12) .
C15 C16 1.3900 .
C15 H15 0.9300 .
C16 C17 1.3900 .
C16 N16 1.55(2) .
C17 C16A 1.380(12) .
C17 C18 1.3900 .
C17 C18A 1.398(12) .
C17 C20 1.471(13) .
C18 C19 1.3900 .
C18 N18 1.55(2) .
C19 H19 0.9300 .
C40 C41 1.432(8) 2
C40 C41 1.432(8) .
C40 C39 1.449(15) .
C35 O10A 1.214(17) .
C35 O10A 1.214(17) 4_556
C35 O10 1.276(10) 4_556
C35 O10 1.276(10) .
C35 C36 1.43(2) .
C39 C38 1.372(9) 4_556
C41 C40 1.432(8) 3
C41 H41 0.9300 .
C29 C30 1.382(7) 4_556
C29 C28 1.432(19) .
C28 O9 1.249(11) .
C28 O9 1.249(11) 4_556
C28 O9A 1.261(19) 4_556
C28 O9A 1.261(19) .
C33 C34 1.377(6) 2_545
C33 C34 1.377(6) .
C33 C32 1.514(11) .
C32 C31 1.391(7) 4_556
O10 Zn2 1.935(8) .
C36 C37 1.362(9) 4_556
C36 C37 1.362(9) .
O4 Zn2 1.907(7) .
O3 Zn1 1.872(7) .
C34 C33 1.377(6) 3_655
C34 H34 0.9300 .
O5A C20 1.194(11) .
O5A Zn4 1.867(11) .
O5A Zn4 2.462(15) 5_656
O6 C20 1.291(11) .
O6 Zn3 1.925(9) .
O6 Zn4 2.409(13) .
N30 H30A 0.8600 .
N30 H30B 0.8600 .
O2 Zn3 1.813(4) 4_666
O2 Zn3 1.813(4) .
O2 Zn4 1.983(2) 4_666
O2 Zn4 1.983(2) .
O2 Zn4 1.983(2) 5_656
O2 Zn4 1.983(2) 2_655
O2 Zn4 1.983(2) 3_665
O2 Zn4 1.983(2) 6_556
O1 Zn2 1.935(4) 4_556
O1 Zn2 1.935(4) .
O1 Zn1 1.942(4) .
O1 Zn1 1.942(4) 4_556
O1 Zn1A 1.944(7) 4_556
O1 Zn1A 1.944(7) .
O1 Zn2A 2.031(7) 4_556
O1 Zn2A 2.031(7) .
Zn1A O4A 1.851(14) .
Zn1A O7A 1.927(13) 11_556
Zn1A O9A 2.020(17) .
Zn2 O7 1.915(7) 11_556
Zn2 Zn1 3.1505(18) .
Zn1 O8 1.899(7) 8_556
Zn1 O9 1.998(9) .
Zn1 Zn1 3.114(3) 4_556
Zn4 O5 1.910(10) 5_656
Zn4 O6A 1.950(9) 2_655
Zn4 Zn4 1.953(5) 5_656
Zn4 Zn3 2.068(3) .
Zn4 O5 2.093(15) .
Zn4 O5A 2.462(15) 5_656
Zn4 Zn4 2.937(4) 4_666
Zn4 Zn4 3.133(4) 3_665
Zn4 Zn4 3.133(4) 2_655
O3A Zn2A 1.905(14) .
O10A Zn2A 1.874(17) .
C20 O5 1.251(11) .
O5 Zn4 1.910(10) 5_656
C15A C16A 1.389(15) .
C15A H15A 0.9300 .
C19A C18A 1.395(15) .
C19A H19A 0.9300 .
C16A N16A 1.56(3) .
C18A N18A 1.56(3) .
C23A C22A 1.363(15) .
C23A N23A 1.48(5) .
C26A C25A 1.386(15) .
C26A H26A 0.9300 .
C22A H22A 0.9300 .
C25A N26A 1.51(5) .
N18 H18A 0.8600 .
N18 H18B 0.8600 .
N16 H16A 0.8600 .
N16 H16B 0.8600 .
N26 H26B 0.8600 .
N26 H26C 0.8600 .
N23 H23A 0.8600 .
N23 H23B 0.8600 .
N3 H3A 0.8600 .
N3 H3B 0.8600 .
C37 N37 1.51(3) .
O8 Zn1 1.899(7) 9_556
O7 Zn2 1.915(7) 11
Zn2A O8A 1.912(14) 8_556
Zn2A Zn2A 3.159(11) 4_556
Zn3 O6 1.925(9) 2_655
Zn3 O6 1.925(9) 3_665
Zn3 Zn4 2.068(3) 2_655
Zn3 Zn4 2.068(3) 3_665
N37 H37A 0.8600 .
N37 H37B 0.8600 .
N26A H26D 0.8600 .
N26A H26E 0.8600 .
N18A H18C 0.8600 .
N18A H18D 0.8600 .
N7 H7A 0.8600 .
N7 H7B 0.8600 .
O7A Zn1A 1.927(13) 11
O8A Zn2A 1.912(14) 9_556
N23A H23C 0.8600 .
N23A H23D 0.8600 .
N16A H16C 0.8600 .
N16A H16D 0.8600 .

loop_
_geom_torsion_atom_site_label_1
_geom_torsion_atom_site_label_2
_geom_torsion_atom_site_label_3
_geom_torsion_atom_site_label_4
_geom_torsion
_geom_torsion_site_symmetry_1
_geom_torsion_site_symmetry_4
C12 C13 C8 C9 0.0 . .
C12 C13 C8 C5 176.5(8) . .
C13 C8 C9 C10 0.0 . .
C5 C8 C9 C10 -176.6(7) . .
C8 C9 C10 C11 0.0 . .
C8 C9 C10 C14 -178.0(5) . .
C9 C10 C11 C12 0.0 . .
C14 C10 C11 C12 177.9(5) . .
C10 C11 C12 C13 0.0 . .
C10 C11 C12 C21 179.5(8) . .
C8 C13 C12 C11 0.0 . .
C8 C13 C12 C21 -179.5(8) . .
C29 C30 C31 C32 2.9(10) . .
N30 C30 C31 C32 -177.1(8) . .
C25 C26 C21 C26A 70.1(7) . .
C25 C26 C21 C22 0.0 . .
C25 C26 C21 C22A -54.4(7) . .
C25 C26 C21 C12 179.7(8) . .
C11 C12 C21 C26A -140.4(10) . .
C13 C12 C21 C26A 39.1(12) . .
C11 C12 C21 C22 -29.9(9) . .
C13 C12 C21 C22 149.6(6) . .
C11 C12 C21 C26 150.4(5) . .
C13 C12 C21 C26 -30.1(9) . .
C11 C12 C21 C22A 41.3(12) . .
C13 C12 C21 C22A -139.2(11) . .
C26A C21 C22 C23 -53.8(7) . .
C26 C21 C22 C23 0.0 . .
C22A C21 C22 C23 69.9(7) . .
C12 C21 C22 C23 -179.7(8) . .
C21 C22 C23 C24 0.0 . .
C21 C22 C23 N23 167.6(12) . .
C22 C23 C24 C23A -69.2(8) . .
N23 C23 C24 C23A 127.7(17) . .
C22 C23 C24 C25A 53.7(9) . .
N23 C23 C24 C25A -109.4(18) . .
C22 C23 C24 C25 0.0 . .
N23 C23 C24 C25 -163.1(16) . .
C22 C23 C24 C27 179.0(8) . .
N23 C23 C24 C27 15.9(16) . .
O8 C27 C24 C23A -58(2) . .
O8A C27 C24 C23A -164(2) . .
O7A C27 C24 C23A 44(2) . .
O7 C27 C24 C23A 124.7(18) . .
O8 C27 C24 C25A 119.3(18) . .
O8A C27 C24 C25A 13(2) . .
O7A C27 C24 C25A -138(2) . .
O7 C27 C24 C25A -57.7(19) . .
O8 C27 C24 C23 11.3(12) . .
O8A C27 C24 C23 -94.6(17) . .
O7A C27 C24 C23 113.7(17) . .
O7 C27 C24 C23 -165.8(9) . .
O8 C27 C24 C25 -169.8(8) . .
O8A C27 C24 C25 84.3(18) . .
O7A C27 C24 C25 -67.4(19) . .
O7 C27 C24 C25 13.2(13) . .
C23A C24 C25 C26 54.6(9) . .
C25A C24 C25 C26 -70.9(8) . .
C23 C24 C25 C26 0.0 . .
C27 C24 C25 C26 -178.9(9) . .
C23A C24 C25 N26 -125.5(17) . .
C25A C24 C25 N26 109.0(17) . .
C23 C24 C25 N26 179.9(15) . .
C27 C24 C25 N26 1.0(16) . .
C21 C26 C25 C24 0.0 . .
C21 C26 C25 N26 -179.9(13) . .
C9 C8 C5 C6 -137.3(5) . .
C13 C8 C5 C6 46.1(7) . .
C9 C8 C5 C4 39.4(8) . .
C13 C8 C5 C4 -137.1(5) . .
C4 C5 C6 C7 0.0 . .
C8 C5 C6 C7 176.9(7) . .
C5 C6 C7 C2 0.0 . .
C5 C6 C7 N7 -178.1(12) . .
C6 C7 C2 C3 0.0 . .
N7 C7 C2 C3 178.0(12) . .
C6 C7 C2 C1 176.3(8) . .
N7 C7 C2 C1 -5.6(13) . .
O4A C1 C2 C7 88(2) . .
O4 C1 C2 C7 -173.6(8) . .
O3 C1 C2 C7 31.6(13) . .
O3A C1 C2 C7 -45.9(19) . .
O4A C1 C2 C3 -96(2) . .
O4 C1 C2 C3 2.6(14) . .
O3 C1 C2 C3 -152.2(9) . .
O3A C1 C2 C3 130.3(16) . .
C7 C2 C3 C4 0.0 . .
C1 C2 C3 C4 -176.1(8) . .
C7 C2 C3 N3 178.4(6) . .
C1 C2 C3 N3 2.3(10) . .
C2 C3 C4 C5 0.0 . .
N3 C3 C4 C5 -178.5(6) . .
C6 C5 C4 C3 0.0 . .
C8 C5 C4 C3 -176.6(7) . .
C11 C10 C14 C15A 155.2(10) . .
C9 C10 C14 C15A -26.9(11) . .
C11 C10 C14 C15 -140.1(6) . .
C9 C10 C14 C15 37.9(7) . .
C11 C10 C14 C19 38.8(7) . .
C9 C10 C14 C19 -143.2(6) . .
C11 C10 C14 C19A -25.0(11) . .
C9 C10 C14 C19A 153.0(11) . .
C15A C14 C15 C16 -72.6(7) . .
C19 C14 C15 C16 0.0 . .
C19A C14 C15 C16 51.6(7) . .
C10 C14 C15 C16 178.9(6) . .
C14 C15 C16 C17 0.0 . .
C14 C15 C16 N16 178.5(8) . .
C15 C16 C17 C16A 72.1(7) . .
N16 C16 C17 C16A -106.2(11) . .
C15 C16 C17 C18 0.0 . .
N16 C16 C17 C18 -178.2(9) . .
C15 C16 C17 C18A -52.0(7) . .
N16 C16 C17 C18A 129.8(11) . .
C15 C16 C17 C20 178.9(6) . .
N16 C16 C17 C20 0.7(10) . .
C16A C17 C18 C19 -50.8(7) . .
C16 C17 C18 C19 0.0 . .
C18A C17 C18 C19 73.3(7) . .
C20 C17 C18 C19 -178.9(6) . .
C16A C17 C18 N18 124.9(12) . .
C16 C17 C18 N18 175.7(11) . .
C18A C17 C18 N18 -111.1(13) . .
C20 C17 C18 N18 -3.3(9) . .
C17 C18 C19 C14 0.0 . .
N18 C18 C19 C14 -176.5(8) . .
C15A C14 C19 C18 51.4(7) . .
C15 C14 C19 C18 0.0 . .
C19A C14 C19 C18 -72.7(7) . .
C10 C14 C19 C18 -178.9(5) . .
C37 C38 C39 C38 -0.6(6) . 4_556
C37 C38 C39 C40 179.4(6) . .
C41 C40 C39 C38 -145.6(7) 2 4_556
C41 C40 C39 C38 34.4(7) . 4_556
C41 C40 C39 C38 34.4(7) 2 .
C41 C40 C39 C38 -145.6(7) . .
C41 C40 C41 C40 0.0 2 3
C39 C40 C41 C40 180.0 . 3
C31 C30 C29 C30 -1.4(5) . 4_556
N30 C30 C29 C30 178.6(7) . 4_556
C31 C30 C29 C28 178.6(5) . .
N30 C30 C29 C28 -1.4(7) . .
C30 C29 C28 O9 10.0(7) 4_556 .
C30 C29 C28 O9 -170.0(7) . .
C30 C29 C28 O9 -170.0(7) 4_556 4_556
C30 C29 C28 O9 10.0(7) . 4_556
C30 C29 C28 O9A 150(3) 4_556 4_556
C30 C29 C28 O9A -30(3) . 4_556
C30 C29 C28 O9A -30(3) 4_556 .
C30 C29 C28 O9A 150(3) . .
C30 C31 C32 C31 -1.5(5) . 4_556
C30 C31 C32 C33 178.5(5) . .
C34 C33 C32 C31 -144.5(5) 2_545 4_556
C34 C33 C32 C31 35.5(5) . 4_556
C34 C33 C32 C31 35.5(5) 2_545 .
C34 C33 C32 C31 -144.5(5) . .
O10A C35 O10 Zn2 -49.1(17) . .
O10A C35 O10 Zn2 69.8(16) 4_556 .
O10 C35 O10 Zn2 12.9(6) 4_556 .
C36 C35 O10 Zn2 -167.1(6) . .
O10A C35 C36 C37 106(2) . 4_556
O10A C35 C36 C37 -74(2) 4_556 4_556
O10 C35 C36 C37 8.9(8) 4_556 4_556
O10 C35 C36 C37 -171.1(8) . 4_556
O10A C35 C36 C37 -74(2) . .
O10A C35 C36 C37 106(2) 4_556 .
O10 C35 C36 C37 -171.1(8) 4_556 .
O10 C35 C36 C37 8.9(8) . .
O4A C1 O4 Zn2 -74.8(15) . .
O3 C1 O4 Zn2 -39.6(17) . .
O3A C1 O4 Zn2 35(2) . .
C2 C1 O4 Zn2 167.2(7) . .
O4A C1 O3 Zn1 78.4(14) . .
O4 C1 O3 Zn1 30.7(18) . .
O3A C1 O3 Zn1 -64.8(13) . .
C2 C1 O3 Zn1 -174.7(6) . .
C34 C33 C34 C33 0.0 2_545 3_655
C32 C33 C34 C33 180.0 . 3_655
Zn2 O1 Zn1A O4A 24.0(17) 4_556 .
Zn2 O1 Zn1A O4A -74.1(11) . .
Zn1 O1 Zn1A O4A 58.6(11) . .
Zn1 O1 Zn1A O4A 172.2(11) 4_556 .
Zn1A O1 Zn1A O4A 123.1(11) 4_556 .
Zn2A O1 Zn1A O4A -112.2(11) 4_556 .
Zn2A O1 Zn1A O4A -0.9(11) . .
Zn2 O1 Zn1A O7A 160.1(13) 4_556 11_556
Zn2 O1 Zn1A O7A 62.0(8) . 11_556
Zn1 O1 Zn1A O7A -165.2(8) . 11_556
Zn1 O1 Zn1A O7A -51.6(8) 4_556 11_556
Zn1A O1 Zn1A O7A -100.7(8) 4_556 11_556
Zn2A O1 Zn1A O7A 23.9(8) 4_556 11_556
Zn2A O1 Zn1A O7A 135.2(8) . 11_556
Zn2 O1 Zn1A O9A -89.4(17) 4_556 .
Zn2 O1 Zn1A O9A 172.5(12) . .
Zn1 O1 Zn1A O9A -54.8(12) . .
Zn1 O1 Zn1A O9A 58.9(12) 4_556 .
Zn1A O1 Zn1A O9A 9.7(12) 4_556 .
Zn2A O1 Zn1A O9A 134.4(12) 4_556 .
Zn2A O1 Zn1A O9A -114.3(12) . .
C1 O4 Zn2 O7 136.9(10) . 11_556
C1 O4 Zn2 O10 -101.5(11) . .
C1 O4 Zn2 O1 15.3(11) . .
C35 O10 Zn2 O4 96.4(10) . .
C35 O10 Zn2 O7 -145.2(9) . 11_556
C35 O10 Zn2 O1 -22.1(11) . .
Zn2 O1 Zn2 O4 -109.4(3) 4_556 .
Zn1 O1 Zn2 O4 12.8(4) . .
Zn1 O1 Zn2 O4 129.0(3) 4_556 .
Zn1A O1 Zn2 O4 159.3(12) 4_556 .
Zn1A O1 Zn2 O4 53.2(3) . .
Zn2A O1 Zn2 O4 -172.0(3) 4_556 .
Zn2A O1 Zn2 O4 -62.0(3) . .
Zn2 O1 Zn2 O7 131.1(3) 4_556 11_556
Zn1 O1 Zn2 O7 -106.7(3) . 11_556
Zn1 O1 Zn2 O7 9.5(4) 4_556 11_556
Zn1A O1 Zn2 O7 39.7(13) 4_556 11_556
Zn1A O1 Zn2 O7 -66.4(4) . 11_556
Zn2A O1 Zn2 O7 68.5(4) 4_556 11_556
Zn2A O1 Zn2 O7 178.5(4) . 11_556
Zn2 O1 Zn2 O10 7.0(3) 4_556 .
Zn1 O1 Zn2 O10 129.2(4) . .
Zn1 O1 Zn2 O10 -114.6(4) 4_556 .
Zn1A O1 Zn2 O10 -84.4(12) 4_556 .
Zn1A O1 Zn2 O10 169.5(4) . .
Zn2A O1 Zn2 O10 -55.7(4) 4_556 .
Zn2A O1 Zn2 O10 54.4(4) . .
C1 O3 Zn1 O8 119.4(11) . 8_556
C1 O3 Zn1 O1 -0.1(12) . .
C1 O3 Zn1 O9 -130.2(11) . .
Zn2 O1 Zn1 O3 105.9(3) 4_556 .
Zn2 O1 Zn1 O3 -18.4(4) . .
Zn1 O1 Zn1 O3 -136.6(3) 4_556 .
Zn1A O1 Zn1 O3 170.5(4) 4_556 .
Zn1A O1 Zn1 O3 -64.4(4) . .
Zn2A O1 Zn1 O3 -32.4(11) 4_556 .
Zn2A O1 Zn1 O3 59.8(3) . .
Zn2 O1 Zn1 O8 -9.6(4) 4_556 8_556
Zn2 O1 Zn1 O8 -133.9(3) . 8_556
Zn1 O1 Zn1 O8 107.9(3) 4_556 8_556
Zn1A O1 Zn1 O8 55.0(4) 4_556 8_556
Zn1A O1 Zn1 O8 -179.9(3) . 8_556
Zn2A O1 Zn1 O8 -148.0(10) 4_556 8_556
Zn2A O1 Zn1 O8 -55.7(3) . 8_556
Zn2 O1 Zn1 O9 -123.4(4) 4_556 .
Zn2 O1 Zn1 O9 112.3(4) . .
Zn1 O1 Zn1 O9 -5.9(3) 4_556 .
Zn1A O1 Zn1 O9 -58.8(4) 4_556 .
Zn1A O1 Zn1 O9 66.3(4) . .
Zn2A O1 Zn1 O9 98.2(11) 4_556 .
Zn2A O1 Zn1 O9 -169.5(4) . .
C20 O5A Zn4 O5 153.0(14) . 5_656
Zn4 O5A Zn4 O5 60.0(6) 5_656 5_656
C20 O5A Zn4 O6A -102.6(16) . 2_655
Zn4 O5A Zn4 O6A 164.4(6) 5_656 2_655
C20 O5A Zn4 Zn4 93.0(15) . 5_656
C20 O5A Zn4 O2 43.4(17) . .
Zn4 O5A Zn4 O2 -49.5(3) 5_656 .
C20 O5A Zn4 Zn3 -10.5(16) . .
Zn4 O5A Zn4 Zn3 -103.46(19) 5_656 .
C20 O5A Zn4 O5 67.8(14) . .
Zn4 O5A Zn4 O5 -25.2(15) 5_656 .
C20 O5A Zn4 O6 -19.2(12) . .
Zn4 O5A Zn4 O6 -112.2(7) 5_656 .
C20 O5A Zn4 O5A 139.9(18) . 5_656
Zn4 O5A Zn4 O5A 47.0(4) 5_656 5_656
Zn3 O2 Zn4 O5A 97.0(6) 4_666 .
Zn3 O2 Zn4 O5A -83.0(6) . .
Zn4 O2 Zn4 O5A 163.0(6) 4_666 .
Zn4 O2 Zn4 O5A 59.5(6) 5_656 .
Zn4 O2 Zn4 O5A -137.7(6) 2_655 .
Zn4 O2 Zn4 O5A -28.3(6) 3_665 .
Zn4 O2 Zn4 O5A 12.2(6) 6_556 .
Zn3 O2 Zn4 O5 -18.6(5) 4_666 5_656
Zn3 O2 Zn4 O5 161.4(5) . 5_656
Zn4 O2 Zn4 O5 47.3(5) 4_666 5_656
Zn4 O2 Zn4 O5 -56.2(5) 5_656 5_656
Zn4 O2 Zn4 O5 106.7(5) 2_655 5_656
Zn4 O2 Zn4 O5 -144.0(5) 3_665 5_656
Zn4 O2 Zn4 O5 -103.4(5) 6_556 5_656
Zn3 O2 Zn4 O6A -112.3(5) 4_666 2_655
Zn3 O2 Zn4 O6A 67.7(5) . 2_655
Zn4 O2 Zn4 O6A -46.3(5) 4_666 2_655
Zn4 O2 Zn4 O6A -149.8(5) 5_656 2_655
Zn4 O2 Zn4 O6A 13.0(5) 2_655 2_655
Zn4 O2 Zn4 O6A 122.3(5) 3_665 2_655
Zn4 O2 Zn4 O6A 162.9(5) 6_556 2_655
Zn3 O2 Zn4 O5 86.2(4) 4_666 .
Zn3 O2 Zn4 O5 -93.8(4) . .
Zn4 O2 Zn4 O5 152.2(4) 4_666 .
Zn4 O2 Zn4 O5 48.7(4) 5_656 .
Zn4 O2 Zn4 O5 -148.5(4) 2_655 .
Zn4 O2 Zn4 O5 -39.2(4) 3_665 .
Zn4 O2 Zn4 O5 1.4(4) 6_556 .
Zn3 O2 Zn4 O6 140.8(3) 4_666 .
Zn3 O2 Zn4 O6 -39.2(3) . .
Zn4 O2 Zn4 O6 -153.3(3) 4_666 .
Zn4 O2 Zn4 O6 103.3(3) 5_656 .
Zn4 O2 Zn4 O6 -93.9(3) 2_655 .
Zn4 O2 Zn4 O6 15.4(3) 3_665 .
Zn4 O2 Zn4 O6 56.0(3) 6_556 .
Zn3 O2 Zn4 O5A 1.8(3) 4_666 5_656
Zn3 O2 Zn4 O5A -178.2(3) . 5_656
Zn4 O2 Zn4 O5A 67.8(3) 4_666 5_656
Zn4 O2 Zn4 O5A -35.7(3) 5_656 5_656
Zn4 O2 Zn4 O5A 127.1(3) 2_655 5_656
Zn4 O2 Zn4 O5A -123.6(3) 3_665 5_656
Zn4 O2 Zn4 O5A -83.0(3) 6_556 5_656
C20 O6 Zn4 O5A 15.8(10) . .
Zn3 O6 Zn4 O5A 168.8(9) . .
C20 O6 Zn4 O5 -5(2) . 5_656
Zn3 O6 Zn4 O5 148.1(15) . 5_656
C20 O6 Zn4 O6A 137.4(8) . 2_655
Zn3 O6 Zn4 O6A -69.6(5) . 2_655
C20 O6 Zn4 O2 -111.8(8) . .
Zn3 O6 Zn4 O2 41.2(3) . .
C20 O6 Zn4 O5 -17.9(8) . .
Zn3 O6 Zn4 O5 135.1(7) . .
C20 O6 Zn4 O5A -17.0(13) . 5_656
Zn3 O6 Zn4 O5A 136.0(6) . 5_656
O4A C1 O3A Zn2A 65(3) . .
O4 C1 O3A Zn2A -23(3) . .
O3 C1 O3A Zn2A 94(3) . .
C2 C1 O3A Zn2A -158(2) . .
O10A C35 O10A Zn2A 39.9(18) 4_556 .
O10 C35 O10A Zn2A -22(2) 4_556 .
O10 C35 O10A Zn2A 109(3) . .
C36 C35 O10A Zn2A -140.1(18) . .
Zn4 O5A C20 O5 -79.6(14) . .
Zn4 O5A C20 O5 -24.2(11) 5_656 .
Zn4 O5A C20 O6 29.0(17) . .
Zn4 O5A C20 O6 84.4(12) 5_656 .
Zn4 O5A C20 O6A -41(3) . .
Zn4 O5A C20 O6A 15(2) 5_656 .
Zn4 O5A C20 C17 168.4(8) . .
Zn4 O5A C20 C17 -136.3(6) 5_656 .
Zn3 O6 C20 O5A -50.5(19) . .
Zn4 O6 C20 O5A -19.7(12) . .
Zn3 O6 C20 O5 -4.2(19) . .
Zn4 O6 C20 O5 26.6(11) . .
Zn3 O6 C20 O6A 81.4(14) . .
Zn4 O6 C20 O6A 112.2(7) . .
Zn3 O6 C20 C17 179.3(8) . .
Zn4 O6 C20 C17 -149.9(7) . .
Zn4 O6A C20 O5A 23(3) 3_665 .
Zn4 O6A C20 O5 50.1(16) 3_665 .
Zn4 O6A C20 O6 -60.6(12) 3_665 .
Zn4 O6A C20 C17 175.0(8) 3_665 .
C16A C17 C20 O5A 71.8(17) . .
C18 C17 C20 O5A -173.2(13) . .
C16 C17 C20 O5A 7.8(16) . .
C18A C17 C20 O5A -109.0(17) . .
C16A C17 C20 O5 20.8(16) . .
C18 C17 C20 O5 135.9(11) . .
C16 C17 C20 O5 -43.1(13) . .
C18A C17 C20 O5 -159.9(15) . .
C16A C17 C20 O6 -162.9(14) . .
C18 C17 C20 O6 -47.9(12) . .
C16 C17 C20 O6 133.2(11) . .
C18A C17 C20 O6 16.4(15) . .
C16A C17 C20 O6A -86.0(14) . .
C18 C17 C20 O6A 29.0(11) . .
C16 C17 C20 O6A -149.9(9) . .
C18A C17 C20 O6A 93.3(14) . .
O5A C20 O5 Zn4 95(3) . 5_656
O6 C20 O5 Zn4 10(3) . 5_656
O6A C20 O5 Zn4 -58(3) . 5_656
C17 C20 O5 Zn4 -172.9(19) . 5_656
O5A C20 O5 Zn4 52.9(13) . .
O6 C20 O5 Zn4 -31.5(13) . .
O6A C20 O5 Zn4 -99.6(9) . .
C17 C20 O5 Zn4 145.3(5) . .
O5A Zn4 O5 C20 -53.5(12) . .
O5 Zn4 O5 C20 -156.4(8) 5_656 .
O6A Zn4 O5 C20 -37(2) 2_655 .
O2 Zn4 O5 C20 104.9(10) . .
O6 Zn4 O5 C20 18.8(8) . .
O5A Zn4 O5 C20 -160.6(12) 5_656 .
O5A Zn4 O5 Zn4 149.7(17) . 5_656
O5 Zn4 O5 Zn4 46.8(8) 5_656 5_656
O6A Zn4 O5 Zn4 166.1(11) 2_655 5_656
O2 Zn4 O5 Zn4 -51.9(3) . 5_656
O6 Zn4 O5 Zn4 -138.0(7) . 5_656
O5A Zn4 O5 Zn4 42.6(3) 5_656 5_656
C15 C14 C15A C16A 72.3(6) . .
C19 C14 C15A C16A -51.7(6) . .
C19A C14 C15A C16A 0.0(4) . .
C10 C14 C15A C16A 179.8(4) . .
C15A C14 C19A C18A -0.3(7) . .
C15 C14 C19A C18A -51.6(7) . .
C19 C14 C19A C18A 72.4(7) . .
C10 C14 C19A C18A 179.9(5) . .
C18 C17 C16A C15A 50.9(7) . .
C16 C17 C16A C15A -73.4(7) . .
C18A C17 C16A C15A -0.8(7) . .
C20 C17 C16A C15A 178.5(4) . .
C18 C17 C16A N16A -128.4(7) . .
C16 C17 C16A N16A 107.3(8) . .
C18A C17 C16A N16A 179.9(5) . .
C20 C17 C16A N16A -0.8(7) . .
C14 C15A C16A C17 0.6(6) . .
C14 C15A C16A N16A 179.9(4) . .
C14 C19A C18A C17 0.1(8) . .
C14 C19A C18A N18A -179.6(5) . .
C16A C17 C18A C19A 0.5(7) . .
C18 C17 C18A C19A -72.2(7) . .
C16 C17 C18A C19A 51.5(7) . .
C20 C17 C18A C19A -178.8(5) . .
C16A C17 C18A N18A -179.9(5) . .
C18 C17 C18A N18A 107.5(8) . .
C16 C17 C18A N18A -128.8(7) . .
C20 C17 C18A N18A 0.9(7) . .
C25A C24 C23A C22A -4(3) . .
C23 C24 C23A C22A 70(2) . .
C25 C24 C23A C22A -56(2) . .
C27 C24 C23A C22A 173.8(18) . .
C25A C24 C23A N23A 174(3) . .
C23 C24 C23A N23A -112(3) . .
C25 C24 C23A N23A 122(3) . .
C27 C24 C23A N23A -8(4) . .
C22 C21 C26A C25A 55.2(19) . .
C26 C21 C26A C25A -70.3(18) . .
C22A C21 C26A C25A -0.2(19) . .
C12 C21 C26A C25A -178.6(18) . .
C24 C23A C22A C21 2(3) . .
N23A C23A C22A C21 -176(2) . .
C26A C21 C22A C23A 0.1(19) . .
C22 C21 C22A C23A -71.7(18) . .
C26 C21 C22A C23A 53.9(19) . .
C12 C21 C22A C23A 178.4(17) . .
C21 C26A C25A C24 -2(3) . .
C21 C26A C25A N26A 178(2) . .
C23A C24 C25A C26A 4(3) . .
C23 C24 C25A C26A -53(2) . .
C25 C24 C25A C26A 72(2) . .
C27 C24 C25A C26A -174.0(17) . .
C23A C24 C25A N26A -176(3) . .
C23 C24 C25A N26A 127(3) . .
C25 C24 C25A N26A -108(3) . .
C27 C24 C25A N26A 6(4) . .
O9 C28 O9A Zn1A 121(8) . .
O9 C28 O9A Zn1A -10(6) 4_556 .
O9A C28 O9A Zn1A 26(4) 4_556 .
C29 C28 O9A Zn1A -154(4) . .
O4A Zn1A O9A C28 -162(5) . .
O7A Zn1A O9A C28 64(6) 11_556 .
O1 Zn1A O9A C28 -42(6) . .
O9 C28 O9 Zn1 -10.0(6) 4_556 .
O9A C28 O9 Zn1 22(3) 4_556 .
O9A C28 O9 Zn1 -72(3) . .
C29 C28 O9 Zn1 170.0(6) . .
O3 Zn1 O9 C28 148.0(8) . .
O8 Zn1 O9 C28 -100.4(9) 8_556 .
O1 Zn1 O9 C28 18.5(10) . .
C37 C36 C37 C38 -0.6(6) 4_556 .
C35 C36 C37 C38 179.4(6) . .
C37 C36 C37 N37 178.0(17) 4_556 .
C35 C36 C37 N37 -2.0(17) . .
C39 C38 C37 C36 1.3(13) . .
C39 C38 C37 N37 -177.6(14) . .
O8A C27 O8 Zn1 -60.2(15) . 9_556
O7A C27 O8 Zn1 54.0(15) . 9_556
O7 C27 O8 Zn1 -5.3(18) . 9_556
C24 C27 O8 Zn1 177.8(7) . 9_556
O8 C27 O7 Zn2 5.4(18) . 11
O8A C27 O7 Zn2 73.5(12) . 11
O7A C27 O7 Zn2 -61.8(13) . 11
C24 C27 O7 Zn2 -177.7(7) . 11
C35 O10A Zn2A O3A -173(3) . .
C35 O10A Zn2A O8A 80(4) . 8_556
C35 O10A Zn2A O1 -71(3) . .
C35 O10A Zn2A Zn2A -57(3) . 4_556
C1 O3A Zn2A O10A 67(3) . .
C1 O3A Zn2A O8A -148(3) . 8_556
C1 O3A Zn2A O1 -35(3) . .
Zn2 O1 Zn2A O10A 92.7(8) 4_556 .
Zn2 O1 Zn2A O10A -32.0(8) . .
Zn1 O1 Zn2A O10A -142.9(8) . .
Zn1 O1 Zn2A O10A 109.0(13) 4_556 .
Zn1A O1 Zn2A O10A 136.8(8) 4_556 .
Zn1A O1 Zn2A O10A -95.5(9) . .
Zn2A O1 Zn2A O10A 20.2(8) 4_556 .
Zn2 O1 Zn2A O3A -170.2(9) 4_556 .
Zn2 O1 Zn2A O3A 65.1(9) . .
Zn1 O1 Zn2A O3A -45.7(9) . .
Zn1 O1 Zn2A O3A -153.9(13) 4_556 .
Zn1A O1 Zn2A O3A -126.1(9) 4_556 .
Zn1A O1 Zn2A O3A 1.6(10) . .
Zn2A O1 Zn2A O3A 117.3(9) 4_556 .
Zn2 O1 Zn2A O8A -68.9(9) 4_556 8_556
Zn2 O1 Zn2A O8A 166.4(9) . 8_556
Zn1 O1 Zn2A O8A 55.6(9) . 8_556
Zn1 O1 Zn2A O8A -52.6(15) 4_556 8_556
Zn1A O1 Zn2A O8A -24.8(10) 4_556 8_556
Zn1A O1 Zn2A O8A 102.9(9) . 8_556
Zn2A O1 Zn2A O8A -141.4(10) 4_556 8_556
Zn3 O2 Zn3 O6 -143(100) 4_666 2_655
Zn4 O2 Zn3 O6 22.6(5) 4_666 2_655
Zn4 O2 Zn3 O6 -62.5(5) . 2_655
Zn4 O2 Zn3 O6 -97.4(5) 5_656 2_655
Zn4 O2 Zn3 O6 57.5(5) 2_655 2_655
Zn4 O2 Zn3 O6 177.5(5) 3_665 2_655
Zn4 O2 Zn3 O6 142.6(5) 6_556 2_655
Zn3 O2 Zn3 O6 -23(100) 4_666 .
Zn4 O2 Zn3 O6 142.6(5) 4_666 .
Zn4 O2 Zn3 O6 57.5(5) . .
Zn4 O2 Zn3 O6 22.6(5) 5_656 .
Zn4 O2 Zn3 O6 177.5(5) 2_655 .
Zn4 O2 Zn3 O6 -62.5(5) 3_665 .
Zn4 O2 Zn3 O6 -97.4(5) 6_556 .
Zn3 O2 Zn3 O6 97(100) 4_666 3_665
Zn4 O2 Zn3 O6 -97.4(5) 4_666 3_665
Zn4 O2 Zn3 O6 177.5(5) . 3_665
Zn4 O2 Zn3 O6 142.6(5) 5_656 3_665
Zn4 O2 Zn3 O6 -62.5(5) 2_655 3_665
Zn4 O2 Zn3 O6 57.5(5) 3_665 3_665
Zn4 O2 Zn3 O6 22.6(5) 6_556 3_665
O4 C1 O4A Zn1A 49(2) . .
O3 C1 O4A Zn1A -91(2) . .
O3A C1 O4A Zn1A -55(3) . .
C2 C1 O4A Zn1A 169.1(14) . .
O7A Zn1A O4A C1 -97(3) 11_556 .
O1 Zn1A O4A C1 28(3) . .
O9A Zn1A O4A C1 139(3) . .
O8 C27 O7A Zn1A -59(3) . 11
O8A C27 O7A Zn1A 28(4) . 11
O7 C27 O7A Zn1A 70(3) . 11
C24 C27 O7A Zn1A -180(2) . 11
O8 C27 O8A Zn2A 58(2) . 9_556
O7A C27 O8A Zn2A -26(3) . 9_556
O7 C27 O8A Zn2A -71(2) . 9_556
C24 C27 O8A Zn2A -179.8(15) . 9_556

loop_
_platon_squeeze_void_nr
_platon_squeeze_void_average_x
_platon_squeeze_void_average_y
_platon_squeeze_void_average_z
_platon_squeeze_void_volume
_platon_squeeze_void_count_electrons
_platon_squeeze_void_content
1 -0.010 -0.006 -0.002 26320 6684 ' '
